data_7150583
loop_
_publ_author_name
'Sooambar, Chlo\`e'
'Troiani, Vincent'
'Bruno, Carlo'
'Marcaccio, Massimo'
'Paolucci, Francesco'
'Listorti, Andrea'
'Belbakra, Abdelhalim'
'Armaroli, Nicola'
'Magistrato, Alessandra'
'De Zorzi, Rita'
'Geremia, Silvano'
'Bonifazi, Davide'

_publ_section_title
;
 Synthesis, photophysical, electrochemical, and electrochemiluminescent
 properties of 5,15-bis(9-anthracenyl)porphyrin derivatives
;
_journal_issue 11
_journal_name_full 'Organic &amp; Biomolecular Chemistry'
_journal_page_first 2402
_journal_page_last 2413
_journal_paper_doi 10.1039/b820210a
_journal_volume 7
_journal_year 2009
_chemical_formula_sum 'C100.25 H94.25 Cl9.75 N7 Zn'
_chemical_formula_weight 1808.08
_chemical_name_systematic
;
?
;
_space_group_IT_number 15
_symmetry_cell_setting monoclinic
_symmetry_space_group_name_Hall '-C 2yc'
_symmetry_space_group_name_H-M 'C 1 2/c 1'
_atom_sites_solution_hydrogens geom
_atom_sites_solution_primary direct
_atom_sites_solution_secondary difmap
_audit_creation_date 2009-01-20T19:17:43-00:00
_audit_creation_method 'WinGX routine CIF_UPDATE'
_cell_angle_alpha 90
_cell_angle_beta 129.106(10)
_cell_angle_gamma 90
_cell_formula_units_Z 8
_cell_length_a 42.9230(10)
_cell_length_b 18.2620(10)
_cell_length_c 29.8060(10)
_cell_measurement_temperature 100(2)
_cell_volume 18130(3)
_computing_structure_refinement 'SHELXL-97 (Sheldrick, 1997)'
_diffrn_ambient_temperature 100(2)
_diffrn_measured_fraction_theta_full 0.918
_diffrn_measured_fraction_theta_max 0.918
_diffrn_measurement_device_type MARCCD
_diffrn_measurement_method 'rotating on phi'
_diffrn_radiation_monochromator silicon
_diffrn_radiation_type synchrotron
_diffrn_radiation_wavelength 1.000
_diffrn_reflns_av_R_equivalents 0
_diffrn_reflns_av_unetI/netI 0.0356
_diffrn_reflns_limit_h_max 34
_diffrn_reflns_limit_h_min -44
_diffrn_reflns_limit_k_max 19
_diffrn_reflns_limit_k_min 0
_diffrn_reflns_limit_l_max 28
_diffrn_reflns_limit_l_min 0
_diffrn_reflns_number 10045
_diffrn_reflns_theta_full 31.61
_diffrn_reflns_theta_max 31.61
_diffrn_reflns_theta_min 3.02
_exptl_absorpt_coefficient_mu 1.494
_exptl_absorpt_correction_T_max 1.0051
_exptl_absorpt_correction_T_min 0.9520
_exptl_absorpt_correction_type refdelf
_exptl_absorpt_process_details
;
Parkin S,Moezzi B & Hope H, (1995) J. Appl. Cryst. 28, 53-56
Cubic fit to sin(theta)/lambda - 24 parameters
;
_exptl_crystal_colour red
_exptl_crystal_density_diffrn 1.325
_exptl_crystal_density_method 'not measured'
_exptl_crystal_description prism
_exptl_crystal_F_000 7524
_exptl_crystal_size_max 0.1
_exptl_crystal_size_mid 0.1
_exptl_crystal_size_min 0.05
_refine_diff_density_max 1.083
_refine_diff_density_min -0.778
_refine_diff_density_rms 0.079
_refine_ls_extinction_method none
_refine_ls_goodness_of_fit_ref 1.029
_refine_ls_hydrogen_treatment mixed
_refine_ls_matrix_type full
_refine_ls_number_parameters 1154
_refine_ls_number_reflns 10045
_refine_ls_number_restraints 50
_refine_ls_restrained_S_all 1.043
_refine_ls_R_factor_all 0.0853
_refine_ls_R_factor_gt 0.0776
_refine_ls_shift/su_max 0.003
_refine_ls_shift/su_mean 0
_refine_ls_structure_factor_coef Fsqd
_refine_ls_weighting_details 'calc w=1/[\s^2^(Fo^2^)+(0.1236P)^2^+115.3136P] where P=(Fo^2^+2Fc^2^)/3'
_refine_ls_weighting_scheme calc
_refine_ls_wR_factor_gt 0.2111
_refine_ls_wR_factor_ref 0.2219
_reflns_number_gt 9060
_reflns_number_total 10045
_reflns_threshold_expression >2sigma(I)
_cod_data_source_file b820210a.txt
_cod_data_source_block finale
_cod_database_code 7150583

loop_
_symmetry_equiv_pos_as_xyz
'x, y, z'
'-x, y, -z+1/2'
'x+1/2, y+1/2, z'
'-x+1/2, y+1/2, -z+1/2'
'-x, -y, -z'
'x, -y, z-1/2'
'-x+1/2, -y+1/2, -z'
'x+1/2, -y+1/2, z-1/2'

loop_
_atom_site_label
_atom_site_type_symbol
_atom_site_fract_x
_atom_site_fract_y
_atom_site_fract_z
_atom_site_U_iso_or_equiv
_atom_site_adp_type
_atom_site_occupancy
_atom_site_symmetry_multiplicity
_atom_site_calc_flag
_atom_site_refinement_flags
_atom_site_disorder_assembly
_atom_site_disorder_group
Zn1 Zn 0.203800(18) 0.11544(3) 0.10546(3) 0.0365(3) Uani 1 1 d . . .
C1 C 0.27610(15) 0.0074(3) 0.1665(2) 0.0369(13) Uani 1 1 d . . .
C2 C 0.30319(15) 0.0623(3) 0.1780(2) 0.0356(13) Uani 1 1 d . . .
C3 C 0.29369(16) 0.1356(3) 0.1624(2) 0.0374(13) Uani 1 1 d . . .
C4 C 0.32179(16) 0.1919(3) 0.1750(2) 0.0409(14) Uani 1 1 d . . .
H4 H 0.3497 0.1854 0.195 0.049 Uiso 1 1 calc R . .
C5 C 0.30120(16) 0.2553(3) 0.1530(2) 0.0400(14) Uani 1 1 d . . .
H5 H 0.312 0.302 0.1556 0.048 Uiso 1 1 calc R . .
C6 C 0.25965(16) 0.2385(3) 0.1248(2) 0.0394(14) Uani 1 1 d . . .
C7 C 0.22814(16) 0.2884(3) 0.0923(2) 0.0387(13) Uani 1 1 d . . .
C8 C 0.18723(16) 0.2715(3) 0.0560(2) 0.0395(14) Uani 1 1 d . . .
C9 C 0.15519(17) 0.3227(3) 0.0187(3) 0.0452(15) Uani 1 1 d . . .
H9 H 0.158 0.3728 0.0132 0.054 Uiso 1 1 calc R . .
C10 C 0.12047(17) 0.2865(3) -0.0069(3) 0.0449(15) Uani 1 1 d . . .
H10 H 0.0942 0.3061 -0.034 0.054 Uiso 1 1 calc R . .
C11 C 0.13048(16) 0.2125(3) 0.0142(2) 0.0402(14) Uani 1 1 d . . .
C12 C 0.10286(15) 0.1576(3) 0.0008(2) 0.0393(13) Uani 1 1 d . . .
C13 C 0.11272(16) 0.0848(3) 0.0199(2) 0.0401(14) Uani 1 1 d . . .
C14 C 0.08395(17) 0.0262(3) -0.0018(3) 0.0447(15) Uani 1 1 d . . .
H14 H 0.0555 0.0308 -0.0284 0.054 Uiso 1 1 calc R . .
C15 C 0.10483(16) -0.0362(3) 0.0227(3) 0.0452(15) Uani 1 1 d . . .
H15 H 0.0939 -0.0839 0.0165 0.054 Uiso 1 1 calc R . .
C16 C 0.14680(16) -0.0174(3) 0.0601(2) 0.0384(13) Uani 1 1 d . . .
C17 C 0.17798(16) -0.0678(3) 0.0914(2) 0.0371(13) Uani 1 1 d . . .
C18 C 0.21914(16) -0.0511(3) 0.1263(2) 0.0372(13) Uani 1 1 d . . .
C19 C 0.25052(16) -0.1049(3) 0.1549(2) 0.0394(14) Uani 1 1 d . . .
H19 H 0.2473 -0.156 0.1564 0.047 Uiso 1 1 calc R . .
C20 C 0.28548(17) -0.0695(3) 0.1794(2) 0.0407(14) Uani 1 1 d . . .
H20 H 0.3114 -0.0911 0.2011 0.049 Uiso 1 1 calc R . .
C21 C 0.34478(16) 0.0393(3) 0.2024(3) 0.0397(14) Uani 1 1 d . . .
C22 C 0.35494(17) 0.0426(3) 0.1667(3) 0.0432(15) Uani 1 1 d . . .
H22 H 0.3354 0.0593 0.1281 0.052 Uiso 1 1 calc R . .
C23 C 0.39261(16) 0.0224(3) 0.1850(3) 0.0438(15) Uani 1 1 d . . .
C24 C 0.42034(18) -0.0019(3) 0.2422(3) 0.0525(17) Uani 1 1 d . . .
H24 H 0.4465 -0.0154 0.2562 0.063 Uiso 1 1 calc R . .
C25 C 0.41123(18) -0.0069(4) 0.2793(3) 0.0550(17) Uani 1 1 d . . .
C26 C 0.37327(17) 0.0140(3) 0.2587(3) 0.0501(16) Uani 1 1 d . . .
H26 H 0.3665 0.0111 0.2835 0.06 Uiso 1 1 calc R . .
C27 C 0.40225(18) 0.0284(4) 0.1442(3) 0.0566(17) Uani 1 1 d . . .
C28 C 0.4016(3) 0.1106(5) 0.1310(4) 0.094(3) Uani 1 1 d . . .
H28A H 0.4083 0.1162 0.1052 0.141 Uiso 1 1 calc R . .
H28B H 0.4214 0.1369 0.1672 0.141 Uiso 1 1 calc R . .
H28C H 0.3748 0.1306 0.1123 0.141 Uiso 1 1 calc R . .
C29 C 0.3694(3) -0.0056(5) 0.0861(4) 0.093(3) Uani 1 1 d . . .
H29A H 0.3764 -0.001 0.0605 0.14 Uiso 1 1 calc R . .
H29B H 0.344 0.0197 0.0687 0.14 Uiso 1 1 calc R . .
H29C H 0.3667 -0.0575 0.0913 0.14 Uiso 1 1 calc R . .
C30 C 0.4428(4) -0.0026(11) 0.1701(7) 0.233(11) Uani 1 1 d . . .
H30A H 0.4409 -0.056 0.1659 0.35 Uiso 1 1 calc R . .
H30B H 0.4618 0.0102 0.2112 0.35 Uiso 1 1 calc R . .
H30C H 0.4523 0.0177 0.1501 0.35 Uiso 1 1 calc R . .
C31 C 0.4408(2) -0.0391(5) 0.3404(3) 0.078(2) Uani 1 1 d . . .
C32 C 0.4242(3) -0.1133(6) 0.3412(4) 0.117(4) Uani 1 1 d . . .
H32A H 0.4435 -0.1362 0.3792 0.175 Uiso 1 1 calc R . .
H32B H 0.4199 -0.1453 0.3114 0.175 Uiso 1 1 calc R . .
H32C H 0.3987 -0.1056 0.3337 0.175 Uiso 1 1 calc R . .
C33 C 0.4820(2) -0.0530(6) 0.3571(4) 0.094(3) Uani 1 1 d . . .
H33A H 0.492 -0.0078 0.3525 0.142 Uiso 1 1 calc R . .
H33B H 0.4798 -0.0912 0.3321 0.142 Uiso 1 1 calc R . .
H33C H 0.5007 -0.0691 0.3975 0.142 Uiso 1 1 calc R . .
C34 C 0.4450(3) 0.0132(7) 0.3836(4) 0.109(3) Uani 1 1 d . . .
H34A H 0.4188 0.0198 0.3742 0.164 Uiso 1 1 calc R . .
H34B H 0.4549 0.0606 0.3819 0.164 Uiso 1 1 calc R . .
H34C H 0.464 -0.0072 0.4227 0.164 Uiso 1 1 calc R . .
C35 C 0.16685(15) -0.1474(3) 0.0831(2) 0.0393(14) Uani 1 1 d . . .
C36 C 0.16164(15) -0.1832(3) 0.1195(2) 0.0392(14) Uani 1 1 d . . .
C37 C 0.16657(17) -0.1468(3) 0.1653(3) 0.0482(15) Uani 1 1 d . . .
H37 H 0.1736 -0.0964 0.1717 0.058 Uiso 1 1 calc R . .
C38 C 0.1616(2) -0.1819(4) 0.2006(3) 0.0605(18) Uani 1 1 d . . .
H38 H 0.165 -0.1561 0.2311 0.073 Uiso 1 1 calc R . .
C39 C 0.15120(19) -0.2574(4) 0.1917(3) 0.0575(18) Uani 1 1 d . . .
H39 H 0.148 -0.2821 0.2166 0.069 Uiso 1 1 calc R . .
C40 C 0.14585(17) -0.2943(3) 0.1483(3) 0.0530(17) Uani 1 1 d . . .
H40 H 0.1384 -0.3445 0.1427 0.064 Uiso 1 1 calc R . .
C41 C 0.15109(15) -0.2598(3) 0.1101(3) 0.0411(14) Uani 1 1 d . . .
C42 C 0.14513(16) -0.2975(3) 0.0643(3) 0.0459(15) Uani 1 1 d . . .
C43 C 0.15010(16) -0.2606(3) 0.0278(3) 0.0446(15) Uani 1 1 d . . .
C44 C 0.14469(19) -0.2969(3) -0.0190(3) 0.0564(18) Uani 1 1 d . . .
H44 H 0.1371 -0.3471 -0.0263 0.068 Uiso 1 1 calc R . .
C45 C 0.1502(2) -0.2605(4) -0.0535(3) 0.068(2) Uani 1 1 d . . .
H45 H 0.1466 -0.2857 -0.0844 0.081 Uiso 1 1 calc R . .
C46 C 0.16131(19) -0.1857(4) -0.0437(3) 0.0589(17) Uani 1 1 d . . .
H46 H 0.1652 -0.1609 -0.0678 0.071 Uiso 1 1 calc R . .
C47 C 0.16623(17) -0.1501(3) -0.0005(3) 0.0483(15) Uani 1 1 d . . .
H47 H 0.1734 -0.0997 0.0053 0.058 Uiso 1 1 calc R . .
C48 C 0.16113(16) -0.1853(3) 0.0375(3) 0.0429(15) Uani 1 1 d . . .
C49 C 0.13326(18) -0.3768(3) 0.0554(3) 0.0531(17) Uani 1 1 d . . .
C50 C 0.1602(2) -0.4297(3) 0.0949(3) 0.065(2) Uani 1 1 d . . .
H50 H 0.1874 -0.4163 0.1246 0.079 Uiso 1 1 calc R . .
C51 C 0.1485(2) -0.5017(3) 0.0922(3) 0.066(2) Uani 1 1 d . . .
H51 H 0.1677 -0.5365 0.1198 0.079 Uiso 1 1 calc R . .
C52 C 0.10886(19) -0.5230(3) 0.0490(3) 0.0556(17) Uani 1 1 d . . .
C53 C 0.0822(2) -0.4714(3) 0.0090(3) 0.0611(18) Uani 1 1 d . . .
H53 H 0.0552 -0.4852 -0.0216 0.073 Uiso 1 1 calc R . .
C54 C 0.09426(19) -0.3991(3) 0.0127(3) 0.0558(17) Uani 1 1 d . . .
H54 H 0.0751 -0.3643 -0.0149 0.067 Uiso 1 1 calc R . .
C55 C 0.1241(2) -0.6434(4) 0.0967(4) 0.076(2) Uani 1 1 d . . .
H55A H 0.1483 -0.6513 0.1008 0.114 Uiso 1 1 calc R . .
H55B H 0.1107 -0.6904 0.0899 0.114 Uiso 1 1 calc R . .
H55C H 0.1314 -0.6212 0.1322 0.114 Uiso 1 1 calc R . .
C56 C 0.0554(2) -0.6154(4) 0.0032(4) 0.072(2) Uani 1 1 d . . .
H56A H 0.0381 -0.5873 0.0077 0.109 Uiso 1 1 calc R . .
H56B H 0.0524 -0.6678 0.0067 0.109 Uiso 1 1 calc R . .
H56C H 0.0477 -0.6055 -0.0349 0.109 Uiso 1 1 calc R . .
C61 C 0.05965(16) 0.1785(3) -0.0332(2) 0.0389(14) Uani 1 1 d . . .
C62 C 0.04251(16) 0.1746(3) -0.0068(2) 0.0396(14) Uani 1 1 d . . .
H62 H 0.0583 0.158 0.0321 0.047 Uiso 1 1 calc R . .
C63 C 0.00298(16) 0.1942(3) -0.0351(2) 0.0408(14) Uani 1 1 d . . .
C64 C -0.01935(16) 0.2188(3) -0.0918(3) 0.0453(15) Uani 1 1 d . . .
H64 H -0.0464 0.2336 -0.1116 0.054 Uiso 1 1 calc R . .
C65 C -0.00366(16) 0.2226(3) -0.1207(3) 0.0449(15) Uani 1 1 d . . .
C66 C 0.03619(16) 0.2024(3) -0.0905(3) 0.0431(14) Uani 1 1 d . . .
H66 H 0.0477 0.2049 -0.1092 0.052 Uiso 1 1 calc R . .
C67 C -0.01403(17) 0.1879(3) -0.0021(3) 0.0493(15) Uani 1 1 d . . .
C68 C 0.0110(2) 0.2364(4) 0.0521(3) 0.0611(18) Uani 1 1 d . . .
H68A H 0.009 0.2875 0.0407 0.092 Uiso 1 1 calc R . .
H68B H 0.0392 0.2208 0.0767 0.092 Uiso 1 1 calc R . .
H68C H 0.0008 0.2317 0.0736 0.092 Uiso 1 1 calc R . .
C69 C -0.01009(19) 0.1077(3) 0.0172(3) 0.0526(16) Uani 1 1 d . . .
H69A H -0.0185 0.1039 0.041 0.079 Uiso 1 1 calc R . .
H69B H 0.0179 0.0919 0.0397 0.079 Uiso 1 1 calc R . .
H69C H -0.0272 0.0763 -0.017 0.079 Uiso 1 1 calc R . .
C70 C -0.05738(18) 0.2101(4) -0.0384(3) 0.0571(17) Uani 1 1 d . . .
H70A H -0.0603 0.2608 -0.0513 0.086 Uiso 1 1 calc R . .
H70B H -0.0664 0.2061 -0.0155 0.086 Uiso 1 1 calc R . .
H70C H -0.0736 0.1779 -0.0722 0.086 Uiso 1 1 calc R . .
C71 C -0.02831(19) 0.2501(4) -0.1829(3) 0.0611(18) Uani 1 1 d . . .
C72A C -0.0063(3) 0.3181(6) -0.1844(5) 0.076(3) Uani 0.75 1 d P . .
H72A H -0.0243 0.3423 -0.2227 0.114 Uiso 0.75 1 d P . .
H72B H 0.018 0.3022 -0.1779 0.114 Uiso 0.75 1 d P . .
H72C H 0.0008 0.3537 -0.1547 0.114 Uiso 0.75 1 d P . .
C73A C -0.0698(3) 0.2686(7) -0.2107(4) 0.076(3) Uani 0.75 1 d P . .
H73A H -0.0825 0.2288 -0.2058 0.114 Uiso 0.75 1 d P . .
H73B H -0.0841 0.2772 -0.2521 0.114 Uiso 0.75 1 d P . .
H73C H -0.0703 0.3136 -0.1932 0.114 Uiso 0.75 1 d P . .
C74A C -0.0282(3) 0.1878(7) -0.2195(4) 0.077(3) Uani 0.75 1 d P . .
H74A H -0.0401 0.1428 -0.219 0.116 Uiso 0.75 1 d P . .
H74B H -0.0005 0.1781 -0.2044 0.116 Uiso 0.75 1 d P . .
H74C H -0.0439 0.2042 -0.2605 0.116 Uiso 0.75 1 d P . .
C72B C -0.0700(9) 0.2026(18) -0.2183(14) 0.071(8) Uiso 0.25 1 d P . .
H72D H -0.0923 0.2292 -0.252 0.106 Uiso 0.25 1 d P . .
H72E H -0.0766 0.19 -0.193 0.106 Uiso 0.25 1 d P . .
H72F H -0.0665 0.1554 -0.2319 0.106 Uiso 0.25 1 d P . .
C73B C -0.0470(9) 0.3313(16) -0.1811(13) 0.070(8) Uiso 0.25 1 d P . .
H73D H -0.0239 0.366 -0.1566 0.105 Uiso 0.25 1 d P . .
H73E H -0.0614 0.3262 -0.1675 0.105 Uiso 0.25 1 d P . .
H73F H -0.0643 0.3525 -0.2213 0.105 Uiso 0.25 1 d P . .
C74B C -0.0127(10) 0.261(2) -0.2053(15) 0.072(8) Uiso 0.25 1 d P . .
H74D H 0.0121 0.2852 -0.1793 0.109 Uiso 0.25 1 d P . .
H74E H -0.0309 0.2823 -0.2421 0.109 Uiso 0.25 1 d P . .
H74F H -0.0062 0.2083 -0.2115 0.109 Uiso 0.25 1 d P . .
C75 C 0.23965(15) 0.3675(3) 0.0964(2) 0.0390(14) Uani 1 1 d . . .
C76 C 0.24655(15) 0.4105(3) 0.1411(2) 0.0376(13) Uani 1 1 d . . .
C77 C 0.24036(17) 0.3822(3) 0.1794(3) 0.0450(15) Uani 1 1 d . . .
H77 H 0.2315 0.3331 0.1749 0.054 Uiso 1 1 calc R . .
C78 C 0.24671(19) 0.4235(3) 0.2220(3) 0.0498(15) Uani 1 1 d . . .
H78 H 0.2422 0.4035 0.2468 0.06 Uiso 1 1 calc R . .
C79 C 0.26012(19) 0.4967(3) 0.2298(3) 0.0500(16) Uani 1 1 d . . .
H79 H 0.2645 0.5256 0.2599 0.06 Uiso 1 1 calc R . .
C80 C 0.26674(17) 0.5260(3) 0.1948(3) 0.0437(15) Uani 1 1 d . . .
H80 H 0.2762 0.5749 0.2011 0.052 Uiso 1 1 calc R . .
C81 C 0.25976(16) 0.4845(3) 0.1483(2) 0.0403(14) Uani 1 1 d . . .
C82 C 0.26467(16) 0.5148(3) 0.1097(2) 0.0404(14) Uani 1 1 d . . .
C83 C 0.25686(16) 0.4725(3) 0.0643(3) 0.0400(14) Uani 1 1 d . . .
C84 C 0.26212(17) 0.4999(3) 0.0247(3) 0.0429(14) Uani 1 1 d . . .
H84 H 0.2705 0.5492 0.0283 0.052 Uiso 1 1 calc R . .
C85 C 0.25554(18) 0.4575(3) -0.0181(3) 0.0489(15) Uani 1 1 d . . .
H85 H 0.259 0.4774 -0.0442 0.059 Uiso 1 1 calc R . .
C86 C 0.24338(19) 0.3830(3) -0.0237(3) 0.0509(16) Uani 1 1 d . . .
H86 H 0.2391 0.3532 -0.0532 0.061 Uiso 1 1 calc R . .
C87 C 0.23789(16) 0.3547(3) 0.0126(2) 0.0410(14) Uani 1 1 d . . .
H87 H 0.2294 0.3053 0.0078 0.049 Uiso 1 1 calc R . .
C88 C 0.24452(15) 0.3972(3) 0.0579(2) 0.0390(14) Uani 1 1 d . . .
C89 C 0.27864(17) 0.5926(3) 0.1171(2) 0.0423(14) Uani 1 1 d . . .
C90 C 0.31817(18) 0.6123(3) 0.1584(3) 0.0473(15) Uani 1 1 d . . .
H90 H 0.3373 0.576 0.1838 0.057 Uiso 1 1 calc R . .
C91 C 0.33082(18) 0.6836(3) 0.1640(3) 0.0488(15) Uani 1 1 d . . .
H91 H 0.3582 0.6956 0.1938 0.059 Uiso 1 1 calc R . .
C92 C 0.30384(17) 0.7387(3) 0.1264(3) 0.0420(14) Uani 1 1 d . . .
C93 C 0.26387(18) 0.7190(3) 0.0843(3) 0.0462(15) Uani 1 1 d . . .
H93 H 0.2447 0.7548 0.0582 0.055 Uiso 1 1 calc R . .
C94 C 0.25176(18) 0.6471(3) 0.0803(3) 0.0457(15) Uani 1 1 d . . .
H94 H 0.2242 0.6349 0.0514 0.055 Uiso 1 1 calc R . .
C95 C 0.3573(2) 0.8301(3) 0.1791(3) 0.0593(17) Uani 1 1 d . . .
H95A H 0.3648 0.81 0.2153 0.089 Uiso 1 1 calc R . .
H95B H 0.3598 0.8835 0.1821 0.089 Uiso 1 1 calc R . .
H95C H 0.3751 0.81 0.1722 0.089 Uiso 1 1 calc R . .
C96 C 0.2911(2) 0.8603(3) 0.0828(3) 0.0561(17) Uani 1 1 d . . .
H96A H 0.2871 0.8402 0.049 0.084 Uiso 1 1 calc R . .
H96B H 0.3043 0.9082 0.0925 0.084 Uiso 1 1 calc R . .
H96C H 0.265 0.866 0.074 0.084 Uiso 1 1 calc R . .
C100 C 0.23905(17) 0.1837(3) 0.2239(3) 0.0460(15) Uani 1 1 d . . .
H100 H 0.2637 0.1776 0.2306 0.055 Uiso 1 1 calc R . .
C101 C 0.24002(18) 0.2183(3) 0.2649(3) 0.0489(15) Uani 1 1 d . . .
H101 H 0.2646 0.2361 0.2992 0.059 Uiso 1 1 calc R . .
C102 C 0.20466(19) 0.2270(3) 0.2559(3) 0.0506(16) Uani 1 1 d . . .
H102 H 0.2045 0.251 0.2841 0.061 Uiso 1 1 calc R . .
C103 C 0.1700(2) 0.2011(4) 0.2066(3) 0.0586(17) Uani 1 1 d . . .
H103 H 0.1452 0.2066 0.1995 0.07 Uiso 1 1 calc R . .
C104 C 0.17155(19) 0.1665(4) 0.1666(3) 0.0553(17) Uani 1 1 d . . .
H104 H 0.1473 0.1483 0.132 0.066 Uiso 1 1 calc R . .
N1 N 0.23549(12) 0.0171(2) 0.13537(19) 0.0361(11) Uani 1 1 d . . .
N2 N 0.25605(12) 0.1661(2) 0.13195(19) 0.0374(11) Uani 1 1 d . . .
N3 N 0.17135(13) 0.2041(2) 0.05143(19) 0.0385(11) Uani 1 1 d . . .
N4 N 0.15090(12) 0.0569(2) 0.05803(19) 0.0391(11) Uani 1 1 d . . .
N5 N 0.31634(15) 0.8104(2) 0.1320(2) 0.0489(13) Uani 1 1 d . . .
N6 N 0.09669(17) -0.5941(3) 0.0476(3) 0.0674(16) Uani 1 1 d . . .
N7 N 0.20561(13) 0.1577(2) 0.1746(2) 0.0407(11) Uani 1 1 d . . .
C1A C 0.3508(2) 0.3870(4) 0.1022(4) 0.082(2) Uani 1 1 d . . .
H1A H 0.3209 0.388 0.0774 0.098 Uiso 1 1 calc R . .
Cl1A Cl 0.36890(7) 0.41952(13) 0.16792(11) 0.0983(7) Uani 1 1 d . . .
Cl2A Cl 0.36406(8) 0.29733(13) 0.10300(12) 0.1046(8) Uani 1 1 d . . .
Cl3A Cl 0.36345(13) 0.44304(19) 0.06780(19) 0.1583(15) Uani 1 1 d . . .
C1B C 0.4400(5) 0.5793(8) 0.1336(7) 0.098(5) Uiso 0.5 1 d PD . .
H1B H 0.4139(9) 0.561(2) 0.0989(14) 0.117 Uiso 0.5 1 d PD . .
Cl1B Cl 0.4328(2) 0.5970(4) 0.1840(3) 0.1268(19) Uani 0.5 1 d PD . .
Cl2B Cl 0.4490(3) 0.6600(9) 0.1109(5) 0.217(7) Uani 0.5 1 d PD . .
Cl3B Cl 0.4723(3) 0.5036(9) 0.1597(4) 0.319(10) Uani 0.5 1 d PD . .
C1C C 0.4446(7) 0.6934(10) 0.1377(9) 0.151(10) Uiso 0.5 1 d PD . .
H1C H 0.4168(9) 0.693(3) 0.1010(14) 0.181 Uiso 0.5 1 d PD . .
Cl1C Cl 0.4661(3) 0.7750(5) 0.1411(4) 0.186(3) Uani 0.5 1 d PD . .
Cl2C Cl 0.4408(3) 0.6831(9) 0.1923(4) 0.224(5) Uani 0.5 1 d PD . .
Cl3C Cl 0.4698(3) 0.6205(7) 0.1354(5) 0.171(4) Uani 0.5 1 d PD . .
C1D C 0.0819(6) 0.0191(13) 0.1949(10) 0.186(13) Uiso 0.5 1 d PD . .
H1D H 0.0942(16) 0.007(3) 0.2346(13) 0.223 Uiso 0.5 1 d PD . .
Cl1D Cl 0.1191(7) 0.0089(11) 0.1873(14) 0.45(2) Uani 0.5 1 d PD . .
Cl2D Cl 0.0454(5) -0.0346(6) 0.1443(4) 0.279(9) Uani 0.5 1 d PD . .
Cl3D Cl 0.0757(13) 0.1121(13) 0.184(2) 0.140(4) Uani 0.5 1 d PD . .
C1E C 0.1073(6) 0.0228(10) 0.1867(8) 0.107(7) Uiso 0.5 1 d PD . .
H1E H 0.1356(9) 0.023(3) 0.2204(15) 0.128 Uiso 0.5 1 d PD . .
Cl1E Cl 0.0856(6) -0.0556(5) 0.1893(8) 0.321(11) Uani 0.5 1 d PD . .
Cl2E Cl 0.10292(11) 0.0204(2) 0.12544(16) 0.0684(10) Uani 0.5 1 d PD . .
Cl3E Cl 0.0831(13) 0.0957(13) 0.189(2) 0.140(4) Uani 0.5 1 d PD . .
C1F C 0.5008(8) 0.7483(18) 0.2864(14) 0.26(4) Uiso 0.25 1 d PD . .
H1F H 0.5034(16) 0.702(2) 0.273(3) 0.307 Uiso 0.25 1 d PD . .
Cl1F Cl 0.4627(7) 0.7441(13) 0.2914(10) 0.233(6) Uiso 0.25 1 d PD . .
Cl2F Cl 0.5477(7) 0.7874(15) 0.3388(11) 0.233(6) Uiso 0.25 1 d PD . .
Cl3F Cl 0.4750(6) 0.8100(13) 0.2298(9) 0.233(6) Uiso 0.25 1 d PD . .

loop_
_atom_site_aniso_label
_atom_site_aniso_U_11
_atom_site_aniso_U_22
_atom_site_aniso_U_33
_atom_site_aniso_U_23
_atom_site_aniso_U_13
_atom_site_aniso_U_12
Zn1 0.0358(4) 0.0348(4) 0.0378(5) 0.0006(3) 0.0226(3) -0.0022(3)
C1 0.038(3) 0.043(3) 0.029(3) 0.003(2) 0.021(3) 0.001(2)
C2 0.037(3) 0.042(3) 0.032(3) 0.001(2) 0.023(3) -0.001(2)
C3 0.038(3) 0.045(3) 0.033(3) 0.001(2) 0.024(3) -0.001(3)
C4 0.036(3) 0.045(3) 0.040(3) -0.003(3) 0.023(3) -0.005(3)
C5 0.041(3) 0.040(3) 0.040(3) -0.003(3) 0.026(3) -0.005(3)
C6 0.041(3) 0.040(3) 0.038(3) -0.004(2) 0.025(3) -0.004(3)
C7 0.041(3) 0.038(3) 0.038(3) -0.002(2) 0.025(3) -0.005(3)
C8 0.046(3) 0.036(3) 0.044(4) 0.001(2) 0.032(3) -0.003(3)
C9 0.049(4) 0.036(3) 0.047(4) 0.007(3) 0.029(3) 0.001(3)
C10 0.039(3) 0.043(3) 0.045(4) 0.006(3) 0.022(3) 0.003(3)
C11 0.043(3) 0.042(3) 0.037(3) 0.003(2) 0.026(3) -0.001(3)
C12 0.037(3) 0.040(3) 0.037(3) 0.000(2) 0.021(3) 0.000(2)
C13 0.037(3) 0.042(3) 0.040(3) -0.002(3) 0.024(3) -0.003(3)
C14 0.038(3) 0.041(3) 0.050(4) 0.002(3) 0.025(3) -0.003(3)
C15 0.042(3) 0.041(3) 0.050(4) -0.002(3) 0.027(3) -0.008(3)
C16 0.040(3) 0.039(3) 0.035(3) -0.001(2) 0.023(3) -0.003(2)
C17 0.042(3) 0.035(3) 0.036(3) 0.001(2) 0.025(3) -0.002(2)
C18 0.041(3) 0.035(3) 0.041(3) 0.002(2) 0.028(3) -0.001(3)
C19 0.041(3) 0.036(3) 0.039(3) 0.000(2) 0.025(3) -0.001(3)
C20 0.043(3) 0.040(3) 0.037(3) 0.006(2) 0.025(3) 0.005(3)
C21 0.038(3) 0.041(3) 0.041(4) 0.002(3) 0.026(3) -0.003(2)
C22 0.045(3) 0.034(3) 0.045(4) 0.003(2) 0.026(3) -0.002(2)
C23 0.042(3) 0.039(3) 0.054(4) 0.007(3) 0.032(3) 0.001(3)
C24 0.043(3) 0.052(4) 0.063(5) 0.013(3) 0.033(4) 0.004(3)
C25 0.042(4) 0.068(4) 0.052(4) 0.010(3) 0.028(3) -0.001(3)
C26 0.041(3) 0.062(4) 0.046(4) 0.006(3) 0.027(3) -0.002(3)
C27 0.049(4) 0.067(4) 0.066(5) 0.013(3) 0.043(4) 0.007(3)
C28 0.121(7) 0.098(6) 0.077(6) -0.010(5) 0.069(6) -0.044(5)
C29 0.140(8) 0.083(6) 0.115(7) -0.045(5) 0.108(7) -0.043(5)
C30 0.198(13) 0.42(3) 0.211(15) 0.216(17) 0.189(13) 0.221(16)
C31 0.045(4) 0.107(6) 0.061(5) 0.029(4) 0.024(4) 0.015(4)
C32 0.074(6) 0.144(9) 0.094(7) 0.073(6) 0.035(5) 0.018(5)
C33 0.049(4) 0.146(8) 0.069(6) 0.029(5) 0.028(4) 0.025(5)
C34 0.077(6) 0.179(10) 0.052(5) 0.012(6) 0.031(5) 0.029(6)
C35 0.036(3) 0.039(3) 0.041(4) 0.001(3) 0.023(3) -0.001(2)
C36 0.037(3) 0.040(3) 0.036(4) 0.003(3) 0.021(3) 0.001(2)
C37 0.050(4) 0.047(3) 0.046(4) -0.002(3) 0.029(3) -0.006(3)
C38 0.065(4) 0.067(4) 0.052(4) -0.001(3) 0.037(4) -0.008(3)
C39 0.056(4) 0.066(4) 0.049(4) 0.014(4) 0.032(3) -0.006(3)
C40 0.044(3) 0.045(4) 0.061(5) 0.008(3) 0.029(3) 0.001(3)
C41 0.034(3) 0.040(3) 0.045(4) 0.010(3) 0.024(3) 0.001(2)
C42 0.036(3) 0.038(3) 0.053(4) 0.000(3) 0.023(3) 0.003(2)
C43 0.041(3) 0.044(3) 0.050(4) 0.000(3) 0.029(3) 0.004(3)
C44 0.062(4) 0.048(4) 0.063(5) -0.015(3) 0.041(4) 0.001(3)
C45 0.076(5) 0.076(5) 0.063(5) -0.018(4) 0.050(4) 0.001(4)
C46 0.064(4) 0.068(5) 0.053(4) -0.001(3) 0.041(4) 0.003(3)
C47 0.044(3) 0.053(4) 0.048(4) -0.004(3) 0.029(3) -0.001(3)
C48 0.037(3) 0.044(3) 0.044(4) -0.001(3) 0.024(3) 0.002(2)
C49 0.048(4) 0.038(3) 0.063(4) -0.003(3) 0.030(3) -0.001(3)
C50 0.050(4) 0.043(4) 0.082(5) -0.002(3) 0.031(4) 0.003(3)
C51 0.060(4) 0.039(4) 0.084(5) 0.006(3) 0.037(4) 0.010(3)
C52 0.058(4) 0.035(3) 0.075(5) -0.004(3) 0.042(4) -0.001(3)
C53 0.060(4) 0.046(4) 0.068(5) -0.010(3) 0.037(4) -0.013(3)
C54 0.051(4) 0.042(4) 0.058(4) 0.001(3) 0.027(3) -0.001(3)
C55 0.102(6) 0.049(4) 0.092(6) 0.003(4) 0.068(5) -0.001(4)
C56 0.076(5) 0.046(4) 0.100(6) -0.011(4) 0.058(5) -0.013(3)
C61 0.039(3) 0.034(3) 0.039(4) 0.000(2) 0.022(3) -0.003(2)
C62 0.042(3) 0.041(3) 0.033(3) 0.001(2) 0.023(3) -0.004(2)
C63 0.042(3) 0.037(3) 0.040(4) -0.006(3) 0.024(3) -0.006(2)
C64 0.034(3) 0.043(3) 0.047(4) 0.000(3) 0.020(3) -0.003(2)
C65 0.041(3) 0.049(3) 0.042(4) 0.006(3) 0.025(3) -0.002(3)
C66 0.041(3) 0.048(3) 0.045(4) 0.002(3) 0.029(3) -0.001(3)
C67 0.045(3) 0.052(4) 0.050(4) -0.005(3) 0.030(3) -0.008(3)
C68 0.063(4) 0.067(4) 0.060(4) -0.014(3) 0.042(4) -0.011(3)
C69 0.049(4) 0.055(4) 0.060(4) 0.001(3) 0.037(3) -0.004(3)
C70 0.056(4) 0.059(4) 0.065(5) 0.002(3) 0.042(4) 0.001(3)
C71 0.046(4) 0.086(5) 0.045(4) 0.018(3) 0.025(3) 0.005(3)
C72A 0.053(5) 0.099(8) 0.066(7) 0.044(6) 0.033(5) 0.011(5)
C73A 0.046(5) 0.128(10) 0.048(6) 0.042(6) 0.027(5) 0.021(6)
C74A 0.045(5) 0.146(10) 0.035(6) 0.001(6) 0.022(4) 0.000(6)
C75 0.035(3) 0.039(3) 0.040(4) 0.001(3) 0.022(3) 0.000(2)
C76 0.040(3) 0.036(3) 0.033(3) 0.002(3) 0.021(3) 0.002(2)
C77 0.046(3) 0.043(3) 0.043(4) 0.003(3) 0.027(3) 0.000(3)
C78 0.066(4) 0.046(4) 0.042(4) 0.002(3) 0.036(3) 0.002(3)
C79 0.067(4) 0.047(4) 0.038(4) 0.000(3) 0.034(3) 0.006(3)
C80 0.049(3) 0.037(3) 0.037(4) 0.000(3) 0.023(3) 0.004(3)
C81 0.041(3) 0.040(3) 0.036(4) 0.008(3) 0.023(3) 0.006(2)
C82 0.038(3) 0.037(3) 0.040(4) 0.002(3) 0.021(3) 0.005(2)
C83 0.038(3) 0.036(3) 0.045(4) 0.002(3) 0.025(3) -0.002(2)
C84 0.051(3) 0.038(3) 0.044(4) 0.004(3) 0.032(3) -0.001(3)
C85 0.057(4) 0.051(4) 0.041(4) 0.008(3) 0.032(3) 0.001(3)
C86 0.060(4) 0.048(4) 0.041(4) -0.002(3) 0.030(3) 0.004(3)
C87 0.047(3) 0.037(3) 0.039(4) 0.000(3) 0.027(3) -0.004(2)
C88 0.036(3) 0.040(3) 0.036(4) 0.001(3) 0.020(3) 0.001(2)
C89 0.049(4) 0.037(3) 0.041(4) 0.001(3) 0.029(3) 0.000(3)
C90 0.047(4) 0.037(3) 0.054(4) 0.006(3) 0.029(3) 0.002(3)
C91 0.049(4) 0.046(4) 0.049(4) -0.004(3) 0.030(3) -0.007(3)
C92 0.056(4) 0.039(3) 0.045(4) 0.002(3) 0.038(3) 0.003(3)
C93 0.054(4) 0.041(3) 0.046(4) 0.005(3) 0.033(3) 0.005(3)
C94 0.051(4) 0.043(3) 0.043(4) -0.003(3) 0.030(3) -0.003(3)
C95 0.066(4) 0.042(3) 0.077(5) -0.002(3) 0.049(4) -0.007(3)
C96 0.075(4) 0.043(3) 0.061(4) 0.004(3) 0.048(4) 0.000(3)
C100 0.045(4) 0.047(3) 0.048(4) 0.003(3) 0.031(3) -0.002(3)
C101 0.054(4) 0.050(4) 0.043(4) -0.012(3) 0.031(3) -0.011(3)
C102 0.071(4) 0.046(3) 0.049(4) -0.010(3) 0.045(4) -0.011(3)
C103 0.056(4) 0.078(5) 0.056(5) -0.007(4) 0.042(4) 0.001(3)
C104 0.047(4) 0.064(4) 0.049(4) -0.004(3) 0.028(3) -0.003(3)
N1 0.037(3) 0.038(3) 0.034(3) 0.0017(19) 0.023(2) -0.002(2)
N2 0.037(3) 0.036(3) 0.038(3) 0.002(2) 0.024(2) -0.002(2)
N3 0.036(3) 0.042(3) 0.035(3) 0.001(2) 0.022(2) -0.003(2)
N4 0.036(3) 0.038(3) 0.039(3) 0.002(2) 0.021(2) -0.001(2)
N5 0.059(3) 0.033(3) 0.061(3) 0.002(2) 0.041(3) -0.003(2)
N6 0.071(4) 0.043(3) 0.094(5) -0.003(3) 0.055(4) -0.003(3)
N7 0.038(3) 0.039(3) 0.040(3) 0.003(2) 0.023(2) 0.000(2)
C1A 0.069(5) 0.085(6) 0.078(6) 0.007(4) 0.039(4) 0.008(4)
Cl1A 0.1046(16) 0.0909(15) 0.1061(18) -0.0105(13) 0.0697(15) -0.0013(12)
Cl2A 0.129(2) 0.0884(15) 0.1089(19) 0.0042(13) 0.0807(17) 0.0151(13)
Cl3A 0.224(4) 0.133(2) 0.227(4) 0.066(3) 0.194(4) 0.052(2)
Cl1B 0.130(5) 0.131(5) 0.121(5) -0.020(4) 0.080(4) -0.016(4)
Cl2B 0.123(7) 0.39(2) 0.163(10) -0.057(11) 0.100(8) 0.006(9)
Cl3B 0.177(8) 0.48(2) 0.134(7) -0.101(10) 0.020(6) 0.171(11)
Cl1C 0.192(8) 0.194(8) 0.171(8) -0.012(6) 0.114(7) -0.020(7)
Cl2C 0.168(7) 0.399(18) 0.145(7) 0.038(9) 0.118(6) 0.064(10)
Cl3C 0.130(7) 0.257(13) 0.143(8) -0.049(7) 0.094(7) -0.032(7)
Cl1D 0.48(3) 0.32(2) 0.79(5) -0.27(3) 0.52(4) -0.08(2)
Cl2D 0.421(19) 0.187(9) 0.141(7) -0.048(6) 0.135(10) -0.196(12)
Cl3D 0.137(12) 0.128(9) 0.091(7) -0.014(9) 0.042(9) -0.007(8)
Cl1E 0.66(3) 0.179(9) 0.51(2) 0.191(13) 0.55(3) 0.197(14)
Cl2E 0.079(2) 0.071(2) 0.064(2) 0.0105(17) 0.049(2) 0.0081(18)
Cl3E 0.137(12) 0.128(9) 0.091(7) -0.014(9) 0.042(9) -0.007(8)

loop_
_atom_type_symbol
_atom_type_description
_atom_type_scat_dispersion_real
_atom_type_scat_dispersion_imag
_atom_type_scat_source
C C 0.0074 0.0035 'International Tables Vol C Tables 4.2.6.8 and 6.1.1.4'
H H 0 0 'International Tables Vol C Tables 4.2.6.8 and 6.1.1.4'
N N 0.0136 0.007 'International Tables Vol C Tables 4.2.6.8 and 6.1.1.4'
Cl Cl 0.2413 0.3112 'International Tables Vol C Tables 4.2.6.8 and 6.1.1.4'
Zn Zn -0.3198 2.5638 'International Tables Vol C Tables 4.2.6.8 and 6.1.1.4'

loop_
_geom_angle_atom_site_label_1
_geom_angle_atom_site_label_2
_geom_angle_atom_site_label_3
_geom_angle
_geom_angle_site_symmetry_1
_geom_angle_site_symmetry_3
_geom_angle_publ_flag
N4 Zn1 N2 162.60(18) . . ?
N4 Zn1 N3 87.87(17) . . ?
N2 Zn1 N3 89.03(17) . . ?
N4 Zn1 N1 89.19(16) . . ?
N2 Zn1 N1 87.92(16) . . ?
N3 Zn1 N1 160.06(18) . . ?
N4 Zn1 N7 101.61(18) . . ?
N2 Zn1 N7 95.66(17) . . ?
N3 Zn1 N7 93.70(17) . . ?
N1 Zn1 N7 106.21(17) . . ?
N1 C1 C2 125.1(5) . . ?
N1 C1 C20 109.1(4) . . ?
C2 C1 C20 125.5(5) . . ?
C3 C2 C1 125.6(5) . . ?
C3 C2 C21 116.1(4) . . ?
C1 C2 C21 117.8(5) . . ?
N2 C3 C2 125.8(5) . . ?
N2 C3 C4 108.9(5) . . ?
C2 C3 C4 125.3(5) . . ?
C5 C4 C3 107.5(5) . . ?
C4 C5 C6 106.9(5) . . ?
N2 C6 C7 125.9(5) . . ?
N2 C6 C5 109.5(5) . . ?
C7 C6 C5 124.5(5) . . ?
C6 C7 C8 126.0(5) . . ?
C6 C7 C75 116.5(5) . . ?
C8 C7 C75 117.5(5) . . ?
N3 C8 C7 125.3(5) . . ?
N3 C8 C9 109.5(5) . . ?
C7 C8 C9 125.2(5) . . ?
C10 C9 C8 107.2(5) . . ?
C9 C10 C11 107.3(5) . . ?
N3 C11 C12 124.7(5) . . ?
N3 C11 C10 109.7(5) . . ?
C12 C11 C10 125.5(5) . . ?
C13 C12 C11 125.2(5) . . ?
C13 C12 C61 116.3(5) . . ?
C11 C12 C61 118.3(5) . . ?
N4 C13 C12 125.8(5) . . ?
N4 C13 C14 109.4(5) . . ?
C12 C13 C14 124.6(5) . . ?
C15 C14 C13 107.2(5) . . ?
C14 C15 C16 107.4(5) . . ?
N4 C16 C17 125.9(5) . . ?
N4 C16 C15 109.5(5) . . ?
C17 C16 C15 124.5(5) . . ?
C16 C17 C18 125.5(5) . . ?
C16 C17 C35 117.3(5) . . ?
C18 C17 C35 116.9(4) . . ?
N1 C18 C17 126.2(5) . . ?
N1 C18 C19 109.5(4) . . ?
C17 C18 C19 124.2(5) . . ?
C20 C19 C18 107.5(5) . . ?
C19 C20 C1 107.0(5) . . ?
C22 C21 C26 118.6(5) . . ?
C22 C21 C2 118.0(5) . . ?
C26 C21 C2 123.4(5) . . ?
C21 C22 C23 122.6(5) . . ?
C22 C23 C24 116.6(6) . . ?
C22 C23 C27 120.2(5) . . ?
C24 C23 C27 123.2(5) . . ?
C25 C24 C23 122.7(5) . . ?
C26 C25 C24 118.1(6) . . ?
C26 C25 C31 119.7(6) . . ?
C24 C25 C31 122.1(6) . . ?
C25 C26 C21 121.4(6) . . ?
C30 C27 C29 112.0(10) . . ?
C30 C27 C23 112.0(6) . . ?
C29 C27 C23 111.1(5) . . ?
C30 C27 C28 109.0(9) . . ?
C29 C27 C28 104.7(6) . . ?
C23 C27 C28 107.7(6) . . ?
C34 C31 C33 109.5(7) . . ?
C34 C31 C25 109.4(7) . . ?
C33 C31 C25 111.9(7) . . ?
C34 C31 C32 110.3(8) . . ?
C33 C31 C32 107.5(7) . . ?
C25 C31 C32 108.1(6) . . ?
C36 C35 C48 120.3(5) . . ?
C36 C35 C17 120.9(5) . . ?
C48 C35 C17 118.8(5) . . ?
C35 C36 C37 122.0(5) . . ?
C35 C36 C41 119.1(5) . . ?
C37 C36 C41 118.9(5) . . ?
C38 C37 C36 121.8(6) . . ?
C37 C38 C39 119.8(6) . . ?
C40 C39 C38 120.6(6) . . ?
C39 C40 C41 121.8(6) . . ?
C42 C41 C40 122.2(5) . . ?
C42 C41 C36 120.5(5) . . ?
C40 C41 C36 117.2(5) . . ?
C41 C42 C43 119.7(5) . . ?
C41 C42 C49 118.6(6) . . ?
C43 C42 C49 121.8(6) . . ?
C42 C43 C48 120.0(5) . . ?
C42 C43 C44 121.6(5) . . ?
C48 C43 C44 118.4(6) . . ?
C45 C44 C43 120.8(6) . . ?
C44 C45 C46 120.7(6) . . ?
C47 C46 C45 119.8(6) . . ?
C46 C47 C48 122.2(6) . . ?
C35 C48 C43 120.4(5) . . ?
C35 C48 C47 121.6(5) . . ?
C43 C48 C47 118.0(5) . . ?
C54 C49 C50 117.0(6) . . ?
C54 C49 C42 121.7(5) . . ?
C50 C49 C42 120.8(5) . . ?
C51 C50 C49 122.0(6) . . ?
C50 C51 C52 120.1(6) . . ?
C53 C52 N6 121.4(6) . . ?
C53 C52 C51 118.3(6) . . ?
N6 C52 C51 120.3(6) . . ?
C52 C53 C54 120.8(6) . . ?
C49 C54 C53 121.8(6) . . ?
C62 C61 C66 118.8(5) . . ?
C62 C61 C12 118.8(5) . . ?
C66 C61 C12 122.4(5) . . ?
C61 C62 C63 122.1(5) . . ?
C62 C63 C64 117.6(5) . . ?
C62 C63 C67 118.8(5) . . ?
C64 C63 C67 123.7(5) . . ?
C65 C64 C63 122.5(5) . . ?
C64 C65 C66 117.8(5) . . ?
C64 C65 C71 122.2(5) . . ?
C66 C65 C71 120.0(5) . . ?
C65 C66 C61 121.1(5) . . ?
C70 C67 C68 109.1(5) . . ?
C70 C67 C69 108.6(5) . . ?
C68 C67 C69 108.4(5) . . ?
C70 C67 C63 112.8(5) . . ?
C68 C67 C63 109.1(5) . . ?
C69 C67 C63 108.7(5) . . ?
C74B C71 C65 121.2(16) . . ?
C73A C71 C65 115.5(6) . . ?
C73A C71 C74A 108.0(7) . . ?
C65 C71 C74A 107.4(6) . . ?
C73A C71 C72A 109.9(7) . . ?
C65 C71 C72A 109.0(6) . . ?
C74A C71 C72A 106.7(7) . . ?
C74B C71 C72B 119(2) . . ?
C65 C71 C72B 104.2(12) . . ?
C74B C71 C73B 108(2) . . ?
C65 C71 C73B 103.1(12) . . ?
C72B C71 C73B 97.8(16) . . ?
C88 C75 C76 120.6(5) . . ?
C88 C75 C7 121.1(5) . . ?
C76 C75 C7 118.2(5) . . ?
C75 C76 C77 121.6(5) . . ?
C75 C76 C81 119.8(5) . . ?
C77 C76 C81 118.6(5) . . ?
C78 C77 C76 121.6(5) . . ?
C77 C78 C79 120.2(6) . . ?
C80 C79 C78 120.5(6) . . ?
C79 C80 C81 121.2(5) . . ?
C82 C81 C76 119.9(5) . . ?
C82 C81 C80 122.3(5) . . ?
C76 C81 C80 117.9(5) . . ?
C83 C82 C81 120.3(5) . . ?
C83 C82 C89 119.5(5) . . ?
C81 C82 C89 120.2(5) . . ?
C82 C83 C84 122.6(5) . . ?
C82 C83 C88 119.8(5) . . ?
C84 C83 C88 117.6(5) . . ?
C85 C84 C83 121.9(5) . . ?
C84 C85 C86 119.7(6) . . ?
C87 C86 C85 120.6(6) . . ?
C86 C87 C88 121.5(5) . . ?
C75 C88 C87 121.6(5) . . ?
C75 C88 C83 119.6(5) . . ?
C87 C88 C83 118.8(5) . . ?
C90 C89 C94 117.4(5) . . ?
C90 C89 C82 122.2(5) . . ?
C94 C89 C82 120.4(5) . . ?
C89 C90 C91 121.7(5) . . ?
C90 C91 C92 121.1(6) . . ?
N5 C92 C93 121.2(5) . . ?
N5 C92 C91 121.3(5) . . ?
C93 C92 C91 117.5(5) . . ?
C94 C93 C92 120.3(5) . . ?
C93 C94 C89 122.0(6) . . ?
N7 C100 C101 124.1(6) . . ?
C100 C101 C102 118.5(6) . . ?
C103 C102 C101 119.5(6) . . ?
C102 C103 C104 118.3(6) . . ?
N7 C104 C103 122.9(6) . . ?
C18 N1 C1 106.8(4) . . ?
C18 N1 Zn1 125.7(3) . . ?
C1 N1 Zn1 127.4(3) . . ?
C6 N2 C3 107.1(4) . . ?
C6 N2 Zn1 125.2(3) . . ?
C3 N2 Zn1 127.6(3) . . ?
C11 N3 C8 106.3(4) . . ?
C11 N3 Zn1 127.2(3) . . ?
C8 N3 Zn1 125.0(3) . . ?
C16 N4 C13 106.5(4) . . ?
C16 N4 Zn1 126.7(3) . . ?
C13 N4 Zn1 126.7(3) . . ?
C92 N5 C95 119.6(5) . . ?
C92 N5 C96 118.8(5) . . ?
C95 N5 C96 119.9(5) . . ?
C52 N6 C56 120.0(6) . . ?
C52 N6 C55 119.5(6) . . ?
C56 N6 C55 119.7(6) . . ?
C104 N7 C100 116.6(5) . . ?
C104 N7 Zn1 119.9(4) . . ?
C100 N7 Zn1 123.1(4) . . ?
Cl1A C1A Cl2A 114.1(5) . . ?
Cl1A C1A Cl3A 112.7(5) . . ?
Cl2A C1A Cl3A 109.9(5) . . ?
Cl1B C1B Cl3B 106.5(9) . . ?
Cl1B C1B Cl2B 112.1(9) . . ?
Cl3B C1B Cl2B 121.7(12) . . ?
Cl1C C1C Cl3C 110.0(12) . . ?
Cl1C C1C Cl2C 113.5(13) . . ?
Cl3C C1C Cl2C 112.2(11) . . ?
Cl2D C1D Cl3D 118(2) . . ?
Cl2D C1D Cl1D 103.5(14) . . ?
Cl3D C1D Cl1D 97.0(15) . . ?
Cl2E C1E Cl3E 113.9(18) . . ?
Cl2E C1E Cl1E 109.0(10) . . ?
Cl3E C1E Cl1E 106.1(15) . . ?
Cl3F C1F Cl1F 93.1(16) . . ?
Cl3F C1F Cl2F 106.0(19) . . ?
Cl1F C1F Cl2F 124(2) . . ?

loop_
_geom_bond_atom_site_label_1
_geom_bond_atom_site_label_2
_geom_bond_distance
_geom_bond_site_symmetry_2
_geom_bond_publ_flag
Zn1 N4 2.061(4) . ?
Zn1 N2 2.067(4) . ?
Zn1 N3 2.080(4) . ?
Zn1 N1 2.083(4) . ?
Zn1 N7 2.155(5) . ?
C1 N1 1.375(7) . ?
C1 C2 1.405(7) . ?
C1 C20 1.445(8) . ?
C2 C3 1.390(8) . ?
C2 C21 1.501(7) . ?
C3 N2 1.376(7) . ?
C3 C4 1.443(8) . ?
C4 C5 1.350(8) . ?
C5 C6 1.446(8) . ?
C6 N2 1.364(7) . ?
C6 C7 1.395(8) . ?
C7 C8 1.397(8) . ?
C7 C75 1.507(7) . ?
C8 N3 1.372(7) . ?
C8 C9 1.440(8) . ?
C9 C10 1.344(8) . ?
C10 C11 1.436(8) . ?
C11 N3 1.370(7) . ?
C11 C12 1.404(8) . ?
C12 C13 1.403(8) . ?
C12 C61 1.497(8) . ?
C13 N4 1.374(7) . ?
C13 C14 1.443(8) . ?
C14 C15 1.344(8) . ?
C15 C16 1.440(8) . ?
C16 N4 1.374(7) . ?
C16 C17 1.390(8) . ?
C17 C18 1.406(8) . ?
C17 C35 1.502(8) . ?
C18 N1 1.370(7) . ?
C18 C19 1.434(8) . ?
C19 C20 1.349(8) . ?
C21 C22 1.383(8) . ?
C21 C26 1.390(8) . ?
C22 C23 1.391(8) . ?
C23 C24 1.399(9) . ?
C23 C27 1.517(9) . ?
C24 C25 1.390(9) . ?
C25 C26 1.384(9) . ?
C25 C31 1.535(10) . ?
C27 C30 1.502(11) . ?
C27 C29 1.514(11) . ?
C27 C28 1.546(10) . ?
C31 C34 1.521(13) . ?
C31 C33 1.524(10) . ?
C31 C32 1.539(12) . ?
C35 C36 1.400(8) . ?
C35 C48 1.401(8) . ?
C36 C37 1.411(8) . ?
C36 C41 1.442(8) . ?
C37 C38 1.360(9) . ?
C38 C39 1.422(9) . ?
C39 C40 1.343(9) . ?
C40 C41 1.438(9) . ?
C41 C42 1.399(9) . ?
C42 C43 1.405(9) . ?
C42 C49 1.503(8) . ?
C43 C48 1.423(8) . ?
C43 C44 1.426(9) . ?
C44 C45 1.365(10) . ?
C45 C46 1.415(10) . ?
C46 C47 1.337(9) . ?
C47 C48 1.434(9) . ?
C49 C54 1.378(9) . ?
C49 C50 1.393(9) . ?
C50 C51 1.391(9) . ?
C51 C52 1.394(9) . ?
C52 C53 1.378(9) . ?
C52 N6 1.391(8) . ?
C53 C54 1.398(9) . ?
C55 N6 1.471(10) . ?
C56 N6 1.443(9) . ?
C61 C62 1.376(8) . ?
C61 C66 1.399(8) . ?
C62 C63 1.383(8) . ?
C63 C64 1.392(8) . ?
C63 C67 1.553(9) . ?
C64 C65 1.389(8) . ?
C65 C66 1.389(8) . ?
C65 C71 1.529(9) . ?
C67 C70 1.503(8) . ?
C67 C68 1.538(9) . ?
C67 C69 1.543(8) . ?
C71 C74B 1.23(3) . ?
C71 C73A 1.452(11) . ?
C71 C74A 1.577(13) . ?
C71 C72A 1.577(12) . ?
C71 C72B 1.64(3) . ?
C71 C73B 1.70(3) . ?
C75 C88 1.398(8) . ?
C75 C76 1.408(8) . ?
C76 C77 1.423(8) . ?
C76 C81 1.428(8) . ?
C77 C78 1.347(8) . ?
C78 C79 1.415(9) . ?
C79 C80 1.351(9) . ?
C80 C81 1.435(8) . ?
C81 C82 1.410(8) . ?
C82 C83 1.403(8) . ?
C82 C89 1.503(8) . ?
C83 C84 1.424(8) . ?
C83 C88 1.442(8) . ?
C84 C85 1.360(8) . ?
C85 C86 1.429(8) . ?
C86 C87 1.346(8) . ?
C87 C88 1.422(8) . ?
C89 C90 1.375(8) . ?
C89 C94 1.389(8) . ?
C90 C91 1.378(8) . ?
C91 C92 1.405(8) . ?
C92 N5 1.385(7) . ?
C92 C93 1.390(8) . ?
C93 C94 1.388(8) . ?
C95 N5 1.442(8) . ?
C96 N5 1.467(8) . ?
C100 N7 1.336(7) . ?
C100 C101 1.353(8) . ?
C101 C102 1.374(9) . ?
C102 C103 1.357(9) . ?
C103 C104 1.388(9) . ?
C104 N7 1.335(8) . ?
C1A Cl1A 1.696(9) . ?
C1A Cl2A 1.729(8) . ?
C1A Cl3A 1.758(9) . ?
C1B Cl1B 1.747(15) . ?
C1B Cl3B 1.753(15) . ?
C1B Cl2B 1.764(16) . ?
C1C Cl1C 1.719(17) . ?
C1C Cl3C 1.743(17) . ?
C1C Cl2C 1.748(17) . ?
C1D Cl2D 1.646(18) . ?
C1D Cl3D 1.718(19) . ?
C1D Cl1D 1.761(19) . ?
C1E Cl2E 1.714(16) . ?
C1E Cl3E 1.722(18) . ?
C1E Cl1E 1.737(17) . ?
C1F Cl3F 1.73(2) . ?
C1F Cl1F 1.74(2) . ?
C1F Cl2F 1.741(19) . ?
